data_9004142
loop_
_publ_author_name
'Meagher, E. P.'
'Lager, G. A.'

_publ_section_title
;
 Polyhedral thermal expansion in the TiO2 polymorphs: Refinement
 of the crystal structure of rutile and brookite at high temperature
 Sample at 300 degrees C
;
_journal_name_full 'The Canadian Mineralogist'
_journal_page_first 77
_journal_page_last 85
_journal_volume 17
_journal_year 1979
_chemical_formula_sum 'O2 Ti'
_chemical_name_mineral Rutile
_space_group_IT_number 136
_symmetry_space_group_name_Hall '-P 4n 2n'
_symmetry_space_group_name_H-M 'P 42/m n m'
_cell_angle_alpha 90
_cell_angle_beta 90
_cell_angle_gamma 90
_cell_length_a 4.603
_cell_length_b 4.603
_cell_length_c 2.966
_cell_formula_units_Z 2
_cell_volume 62.842
_database_code_amcsd 0005165
_exptl_crystal_density_diffrn 4.221
_cod_original_formula_sum 'Ti O2'
_cod_database_code 9004142

loop_
_space_group_symop_operation_xyz
x,y,z
-y,-x,z
y,x,-z
1/2+y,1/2-x,1/2-z
1/2-y,1/2+x,1/2+z
1/2+x,1/2-y,1/2+z
1/2-x,1/2+y,1/2-z
x,y,-z
-x,-y,z
y,x,z
-y,-x,-z
1/2-y,1/2+x,1/2-z
1/2+y,1/2-x,1/2+z
1/2-x,1/2+y,1/2+z
1/2+x,1/2-y,1/2-z
-x,-y,-z

loop_
_atom_site_aniso_label
_atom_site_aniso_U_11
_atom_site_aniso_U_22
_atom_site_aniso_U_33
_atom_site_aniso_U_12
_atom_site_aniso_U_13
_atom_site_aniso_U_23
Ti 0.01374 0.01374 0.00521 -0.00011 0.00000 0.00000
O 0.01277 0.01277 0.00530 -0.00322 0.00000 0.00000

loop_
_atom_site_label
_atom_site_fract_x
_atom_site_fract_y
_atom_site_fract_z
_atom_site_U_iso_or_equiv
Ti 0.00000 0.00000 0.00000 0.01089
O 0.30450 0.30450 0.00000 0.01026

loop_
_cod_related_entry_id
_cod_related_entry_database
_cod_related_entry_code
1 ChemSpider 142802
2 AMCSD 0005165
